data_4508691
loop_
_publ_author_name
'Fridman, Natalya'
'Speiser, Shammai'
'Kaftory, Menahem'

_publ_section_title
;
 Chromotropic Behavior of Lophine Nitro-Derivatives
;
_journal_issue 10
_journal_name_full 'Crystal Growth &amp; Design'
_journal_page_first 2281
_journal_paper_doi 10.1021/cg0600952
_journal_volume 6
_journal_year 2006
_chemical_formula_moiety 'C23 H19 N3 O5, C7 H6 O2'
_chemical_formula_sum 'C30 H25 N3 O7'
_chemical_formula_weight 539.53
_chemical_name_systematic
; 
 Phenol, 2-[4,5-bis(4-methylphenyl)-1H-imidazol-2-yl]-4-nitro
 2-Salicylaldehyde clathrate
;
_space_group_IT_number 9
_symmetry_cell_setting monoclinic
_symmetry_space_group_name_Hall 'C -2yc'
_symmetry_space_group_name_H-M 'C 1 c 1'
_atom_sites_solution_hydrogens geom
_atom_sites_solution_primary direct
_atom_sites_solution_secondary difmap
_audit_creation_method SHELXL-97
_cell_angle_alpha 90.00
_cell_angle_beta 107.56(2)
_cell_angle_gamma 90.00
_cell_formula_units_Z 4
_cell_length_a 20.256(4)
_cell_length_b 17.013(3)
_cell_length_c 7.942(2)
_cell_measurement_reflns_used none
_cell_measurement_temperature 293(2)
_cell_volume 2609.4(10)
_computing_cell_refinement 'Denzo SMN (Otwinowski & Minor, 1997)'
_computing_data_collection 'Collect (Nonius, 2000)'
_computing_data_reduction 'Denzo SMN (Otwinowski & Minor, 1997)'
_computing_molecular_graphics 'Ortep-3 for Windows (Farrugia, 1999)'
_computing_structure_refinement 'SHELXL-97 (Sheldrick, 1997)'
_computing_structure_solution 'SHELXS-97 (Sheldrick, 1997)'
_diffrn_ambient_temperature 293(2)
_diffrn_detector_area_resol_mean 95
_diffrn_measured_fraction_theta_full 0.994
_diffrn_measured_fraction_theta_max 0.994
_diffrn_measurement_device_type KappaCCD
_diffrn_measurement_method 'phi scan'
_diffrn_radiation_monochromator graphite
_diffrn_radiation_source 'fine-focus sealed tube'
_diffrn_radiation_type MoK\a
_diffrn_radiation_wavelength 0.71073
_diffrn_reflns_av_R_equivalents 0.0521
_diffrn_reflns_av_sigmaI/netI 0.0632
_diffrn_reflns_limit_h_max 24
_diffrn_reflns_limit_h_min -23
_diffrn_reflns_limit_k_max 20
_diffrn_reflns_limit_k_min -18
_diffrn_reflns_limit_l_max 9
_diffrn_reflns_limit_l_min -9
_diffrn_reflns_number 9919
_diffrn_reflns_theta_full 25.05
_diffrn_reflns_theta_max 25.05
_diffrn_reflns_theta_min 1.60
_diffrn_standards_decay_% none
_diffrn_standards_interval_count none
_diffrn_standards_interval_time none
_diffrn_standards_number none
_exptl_absorpt_coefficient_mu 0.099
_exptl_absorpt_correction_T_max 0.9882
_exptl_absorpt_correction_T_min 0.9623
_exptl_absorpt_correction_type none
_exptl_crystal_colour yellow
_exptl_crystal_density_diffrn 1.373
_exptl_crystal_density_meas ?
_exptl_crystal_density_method 'not measured'
_exptl_crystal_description needle
_exptl_crystal_F_000 1128
_exptl_crystal_size_max 0.39
_exptl_crystal_size_mid 0.21
_exptl_crystal_size_min 0.12
_refine_diff_density_max 0.290
_refine_diff_density_min -0.294
_refine_diff_density_rms 0.104
_refine_ls_abs_structure_details 'Flack H D (1983), Acta Cryst. A39, 876-881'
_refine_ls_abs_structure_Flack -0.3(12)
_refine_ls_extinction_coef 0.044(2)
_refine_ls_extinction_expression Fc^*^=kFc[1+0.001xFc^2^\l^3^/sin(2\q)]^-1/4^
_refine_ls_extinction_method SHELXL
_refine_ls_goodness_of_fit_ref 1.000
_refine_ls_hydrogen_treatment mixed
_refine_ls_matrix_type full
_refine_ls_number_parameters 365
_refine_ls_number_reflns 4458
_refine_ls_number_restraints 2
_refine_ls_restrained_S_all 1.000
_refine_ls_R_factor_all 0.0709
_refine_ls_R_factor_gt 0.0463
_refine_ls_shift/su_max 0.000
_refine_ls_shift/su_mean 0.000
_refine_ls_structure_factor_coef Fsqd
_refine_ls_weighting_details 'calc w=1/[\s^2^(Fo^2^)+(0.0666P)^2^+0.0000P] where P=(Fo^2^+2Fc^2^)/3'
_refine_ls_weighting_scheme calc
_refine_ls_wR_factor_gt 0.1035
_refine_ls_wR_factor_ref 0.1207
_reflns_number_gt 3251
_reflns_number_total 4458
_reflns_threshold_expression >2sigma(I)
_cod_data_source_file cg0600952sup3.cif
_cod_data_source_block MeO2PhSalicyl
_cod_depositor_comments
;
The following automatic conversions were performed:

'_exptl_crystal_density_meas' value 'none' was changed to '?' - the
value is perceived as not measured.

Automatic conversion script
Id: cif_fix_values 3008 2015-01-20 13:52:24Z robertas 
;
_cod_original_sg_symbol_H-M 'C c'
_cod_database_code 4508691

loop_
_symmetry_equiv_pos_as_xyz
'x, y, z'
'x, -y, z+1/2'
'x+1/2, y+1/2, z'
'x+1/2, -y+1/2, z+1/2'

loop_
_atom_site_label
_atom_site_type_symbol
_atom_site_fract_x
_atom_site_fract_y
_atom_site_fract_z
_atom_site_U_iso_or_equiv
_atom_site_adp_type
_atom_site_occupancy
_atom_site_symmetry_multiplicity
_atom_site_calc_flag
_atom_site_refinement_flags
O1 O 0.07215(11) 0.09104(16) -0.3790(3) 0.0759(7) Uani 1 1 d .
O2 O 0.38905(13) 0.46064(13) 0.1714(3) 0.0774(7) Uani 1 1 d .
O3 O 0.40394(13) -0.14808(13) 0.1583(3) 0.0708(6) Uani 1 1 d .
H3 H 0.3841 -0.1075 0.1154 0.106 Uiso 1 1 calc R
O4 O 0.66986(18) -0.0156(2) 0.7061(6) 0.1349(15) Uani 1 1 d .
O5 O 0.69196(16) -0.1391(2) 0.7262(4) 0.1127(11) Uani 1 1 d .
N1 N 0.37902(12) -0.00060(15) 0.1064(3) 0.0498(6) Uani 1 1 d .
N2 N 0.45257(13) 0.08958(15) 0.2481(3) 0.0530(6) Uani 1 1 d .
H2N2 H 0.4893 0.1106 0.3179 0.064 Uiso 1 1 d R
N3 N 0.65471(17) -0.0842(2) 0.6608(4) 0.0854(10) Uani 1 1 d .
C1 C 0.14065(14) 0.0821(2) -0.2780(4) 0.0531(8) Uani 1 1 d .
C2 C 0.16609(15) 0.14097(19) -0.1564(4) 0.0558(8) Uani 1 1 d .
H2 H 0.1376 0.1826 -0.1472 0.067 Uiso 1 1 d R
C3 C 0.23363(15) 0.13881(18) -0.0489(4) 0.0535(7) Uani 1 1 d .
H3A H 0.2499 0.1787 0.0332 0.064 Uiso 1 1 calc R
C4 C 0.27789(13) 0.07800(17) -0.0610(3) 0.0459(7) Uani 1 1 d .
C5 C 0.25049(15) 0.01971(18) -0.1844(4) 0.0509(7) Uani 1 1 d .
H5 H 0.2789 -0.0216 -0.1958 0.061 Uiso 1 1 d R
C6 C 0.18280(15) 0.02111(19) -0.2924(4) 0.0528(7) Uani 1 1 d .
H6 H 0.1658 -0.0191 -0.3733 0.063 Uiso 1 1 d R
C7 C 0.0406(2) 0.0298(3) -0.4967(5) 0.0861(13) Uani 1 1 d .
H7A H -0.0066 0.0433 -0.5573 0.103 Uiso 1 1 d R
H7B H 0.0418 -0.0180 -0.4315 0.103 Uiso 1 1 d R
H7C H 0.0654 0.0224 -0.5811 0.103 Uiso 1 1 d R
C8 C 0.38946(16) 0.37987(18) 0.1529(4) 0.0586(8) Uani 1 1 d .
C9 C 0.42351(18) 0.33859(19) 0.3017(4) 0.0617(8) Uani 1 1 d .
H9 H 0.4464 0.3652 0.4052 0.074 Uiso 1 1 d R
C10 C 0.42466(17) 0.25772(19) 0.2987(4) 0.0573(8) Uani 1 1 d .
H10 H 0.4465 0.2304 0.4018 0.069 Uiso 1 1 d R
C11 C 0.39354(16) 0.21601(16) 0.1440(4) 0.0490(6) Uani 1 1 d .
C12 C 0.36119(16) 0.25924(19) -0.0057(4) 0.0573(8) Uani 1 1 d .
H12 H 0.3410 0.2329 -0.1114 0.069 Uiso 1 1 d R
C13 C 0.35820(17) 0.34063(19) -0.0028(4) 0.0597(8) Uani 1 1 d .
H13 H 0.3354 0.3684 -0.1046 0.072 Uiso 1 1 d R
C14 C 0.3410(3) 0.5048(2) 0.0414(6) 0.0907(13) Uani 1 1 d .
H14A H 0.3406 0.5581 0.0811 0.109 Uiso 1 1 d R
H14B H 0.2957 0.4824 0.0191 0.109 Uiso 1 1 d R
H14C H 0.3540 0.5042 -0.0654 0.109 Uiso 1 1 d R
C15 C 0.34947(14) 0.07225(17) 0.0573(4) 0.0475(7) Uani 1 1 d .
C16 C 0.39523(15) 0.13033(17) 0.1435(4) 0.0492(7) Uani 1 1 d .
C17 C 0.44072(15) 0.01192(18) 0.2227(4) 0.0482(7) Uani 1 1 d .
C18 C 0.48594(15) -0.05144(19) 0.3143(4) 0.0508(7) Uani 1 1 d .
C19 C 0.54913(17) -0.0378(2) 0.4423(4) 0.0616(8) Uani 1 1 d .
H19 H 0.5648 0.0134 0.4698 0.074 Uiso 1 1 d R
C20 C 0.58856(16) -0.1003(2) 0.5270(4) 0.0600(8) Uani 1 1 d .
C21 C 0.56733(18) -0.1771(2) 0.4923(5) 0.0674(9) Uani 1 1 d .
H21 H 0.5947 -0.2183 0.5519 0.081 Uiso 1 1 d R
C22 C 0.50513(18) -0.1913(2) 0.3682(4) 0.0652(9) Uani 1 1 d .
H22 H 0.4901 -0.2428 0.3433 0.078 Uiso 1 1 d R
C23 C 0.46441(16) -0.13017(19) 0.2795(4) 0.0570(8) Uani 1 1 d .
O1S O 0.07646(12) 0.20008(15) 0.1301(3) 0.0746(7) Uani 1 1 d .
H1S H 0.0785 0.1581 0.0813 0.090 Uiso 1 1 d R
O2S O 0.07966(14) 0.33327(15) -0.0377(3) 0.0872(8) Uani 1 1 d .
C1S C 0.14068(15) 0.22013(19) 0.2332(4) 0.0550(8) Uani 1 1 d .
C2S C 0.17318(17) 0.28896(19) 0.2021(4) 0.0555(8) Uani 1 1 d .
C3S C 0.23952(18) 0.3072(2) 0.3098(4) 0.0663(9) Uani 1 1 d .
H3S H 0.2616 0.3525 0.2890 0.080 Uiso 1 1 d R
C4S C 0.27296(19) 0.2581(2) 0.4469(4) 0.0724(10) Uani 1 1 d .
H4S H 0.3172 0.2702 0.5191 0.087 Uiso 1 1 d R
C5S C 0.2401(2) 0.1914(2) 0.4753(4) 0.0730(10) Uani 1 1 d .
H5S H 0.2625 0.1587 0.5690 0.088 Uiso 1 1 d R
C6S C 0.17455(19) 0.1712(2) 0.3701(4) 0.0650(9) Uani 1 1 d .
H6S H 0.1536 0.1251 0.3910 0.078 Uiso 1 1 d R
C7S C 0.1392(2) 0.3423(2) 0.0628(5) 0.0736(10) Uani 1 1 d .
H7S H 0.166(2) 0.395(2) 0.072(5) 0.088 Uiso 1 1 d .

loop_
_atom_site_aniso_label
_atom_site_aniso_U_11
_atom_site_aniso_U_22
_atom_site_aniso_U_33
_atom_site_aniso_U_23
_atom_site_aniso_U_13
_atom_site_aniso_U_12
O1 0.0453(13) 0.105(2) 0.0670(13) -0.0147(14) 0.0013(10) 0.0030(12)
O2 0.0891(19) 0.0531(14) 0.0805(17) 0.0007(12) 0.0110(14) 0.0034(13)
O3 0.0635(14) 0.0560(13) 0.0776(14) -0.0099(12) -0.0016(12) -0.0025(11)
O4 0.098(2) 0.106(3) 0.142(3) 0.004(2) -0.052(2) -0.0068(19)
O5 0.0719(19) 0.124(3) 0.115(2) 0.014(2) -0.0133(17) 0.0367(19)
N1 0.0411(15) 0.0548(15) 0.0498(13) -0.0018(11) 0.0080(11) -0.0018(11)
N2 0.0438(13) 0.0551(16) 0.0523(14) -0.0040(11) 0.0026(10) -0.0051(12)
N3 0.0591(19) 0.101(3) 0.080(2) 0.008(2) -0.0021(16) 0.012(2)
C1 0.0385(17) 0.069(2) 0.0473(16) 0.0005(14) 0.0057(13) -0.0029(14)
C2 0.0476(18) 0.062(2) 0.0556(17) -0.0043(15) 0.0126(14) 0.0063(15)
C3 0.0504(18) 0.0558(19) 0.0510(16) -0.0038(14) 0.0103(14) 0.0003(14)
C4 0.0422(17) 0.0519(18) 0.0414(15) -0.0004(12) 0.0092(12) -0.0024(13)
C5 0.0487(18) 0.0526(18) 0.0490(16) -0.0038(13) 0.0109(13) 0.0021(14)
C6 0.0475(18) 0.0596(19) 0.0463(15) -0.0065(13) 0.0066(13) -0.0059(15)
C7 0.053(2) 0.124(4) 0.070(2) -0.022(2) 0.0015(17) -0.015(2)
C8 0.0535(19) 0.0534(19) 0.0651(19) -0.0009(16) 0.0119(15) -0.0030(15)
C9 0.059(2) 0.059(2) 0.0576(19) -0.0070(15) 0.0029(15) -0.0028(15)
C10 0.0512(19) 0.062(2) 0.0501(16) 0.0001(14) 0.0022(13) 0.0002(15)
C11 0.0424(15) 0.0520(17) 0.0501(15) 0.0007(15) 0.0103(12) -0.0046(14)
C12 0.059(2) 0.057(2) 0.0501(17) 0.0004(14) 0.0077(14) -0.0055(15)
C13 0.0585(19) 0.060(2) 0.0550(18) 0.0099(15) 0.0081(15) -0.0004(15)
C14 0.119(3) 0.066(2) 0.084(3) 0.014(2) 0.026(2) 0.020(2)
C15 0.0416(16) 0.0515(18) 0.0480(16) -0.0009(13) 0.0115(12) -0.0011(14)
C16 0.0435(16) 0.0558(18) 0.0443(14) 0.0010(14) 0.0074(12) -0.0011(15)
C17 0.0452(17) 0.0490(19) 0.0491(15) -0.0038(13) 0.0120(13) -0.0038(14)
C18 0.0426(16) 0.0545(19) 0.0531(16) -0.0023(13) 0.0109(13) 0.0037(14)
C19 0.0510(19) 0.067(2) 0.0603(19) 0.0012(16) 0.0062(15) 0.0008(16)
C20 0.0447(18) 0.074(2) 0.0550(17) 0.0017(16) 0.0059(14) 0.0082(15)
C21 0.062(2) 0.068(2) 0.071(2) 0.0053(17) 0.0172(17) 0.0191(17)
C22 0.063(2) 0.057(2) 0.072(2) -0.0028(16) 0.0153(17) 0.0099(17)
C23 0.0508(19) 0.063(2) 0.0545(17) -0.0090(15) 0.0117(15) 0.0011(15)
O1S 0.0559(14) 0.0834(18) 0.0786(15) -0.0150(13) 0.0114(12) -0.0076(12)
O2S 0.0704(18) 0.0844(19) 0.0849(18) 0.0130(14) -0.0096(14) 0.0175(14)
C1S 0.0497(19) 0.062(2) 0.0541(17) -0.0034(15) 0.0169(14) 0.0032(15)
C2S 0.0536(18) 0.0596(19) 0.0484(16) 0.0048(14) 0.0079(13) 0.0139(15)
C3S 0.059(2) 0.065(2) 0.068(2) 0.0067(17) 0.0100(16) 0.0002(16)
C4S 0.056(2) 0.090(3) 0.062(2) 0.0065(19) 0.0035(16) 0.0051(19)
C5S 0.077(3) 0.082(3) 0.0564(19) 0.0157(17) 0.0131(18) 0.015(2)
C6S 0.076(2) 0.064(2) 0.0564(19) 0.0091(15) 0.0216(17) 0.0034(17)
C7S 0.067(3) 0.066(2) 0.073(2) 0.0066(17) 0.0004(19) 0.0095(18)

loop_
_atom_type_symbol
_atom_type_description
_atom_type_scat_dispersion_real
_atom_type_scat_dispersion_imag
_atom_type_scat_source
C C 0.0033 0.0016 'International Tables Vol C Tables 4.2.6.8 and 6.1.1.4'
O O 0.0106 0.0060 'International Tables Vol C Tables 4.2.6.8 and 6.1.1.4'
N N 0.0061 0.0033 'International Tables Vol C Tables 4.2.6.8 and 6.1.1.4'
H H 0.0000 0.0000 'International Tables Vol C Tables 4.2.6.8 and 6.1.1.4'

loop_
_geom_angle_atom_site_label_1
_geom_angle_atom_site_label_2
_geom_angle_atom_site_label_3
_geom_angle
C1 O1 C7 118.3(3)
C8 O2 C14 118.6(3)
C23 O3 H3 109.5
C17 N1 C15 106.8(2)
C17 N2 C16 108.7(2)
C17 N2 H2N2 125.7
C16 N2 H2N2 125.6
O5 N3 O4 122.4(4)
O5 N3 C20 118.8(4)
O4 N3 C20 118.8(3)
C6 C1 C2 119.9(3)
C6 C1 O1 125.1(3)
C2 C1 O1 115.0(3)
C3 C2 C1 120.4(3)
C3 C2 H2 119.7
C1 C2 H2 119.9
C2 C3 C4 121.1(3)
C2 C3 H3A 119.4
C4 C3 H3A 119.4
C5 C4 C3 116.9(3)
C5 C4 C15 120.7(3)
C3 C4 C15 122.4(3)
C6 C5 C4 122.5(3)
C6 C5 H5 118.7
C4 C5 H5 118.8
C1 C6 C5 119.2(3)
C1 C6 H6 120.3
C5 C6 H6 120.5
O1 C7 H7A 109.6
O1 C7 H7B 109.5
H7A C7 H7B 109.5
O1 C7 H7C 109.3
H7A C7 H7C 109.5
H7B C7 H7C 109.5
C9 C8 C13 120.1(3)
C9 C8 O2 115.8(3)
C13 C8 O2 124.1(3)
C8 C9 C10 120.3(3)
C8 C9 H9 120.0
C10 C9 H9 119.8
C9 C10 C11 121.3(3)
C9 C10 H10 119.4
C11 C10 H10 119.4
C12 C11 C10 117.2(3)
C12 C11 C16 122.3(3)
C10 C11 C16 120.5(3)
C11 C12 C13 121.9(3)
C11 C12 H12 119.0
C13 C12 H12 119.1
C8 C13 C12 119.2(3)
C8 C13 H13 120.4
C12 C13 H13 120.4
O2 C14 H14A 109.6
O2 C14 H14B 109.5
H14A C14 H14B 109.5
O2 C14 H14C 109.3
H14A C14 H14C 109.5
H14B C14 H14C 109.5
N1 C15 C16 109.4(2)
N1 C15 C4 119.9(2)
C16 C15 C4 130.6(3)
C15 C16 N2 104.7(2)
C15 C16 C11 134.5(3)
N2 C16 C11 120.8(3)
N1 C17 N2 110.4(3)
N1 C17 C18 123.1(3)
N2 C17 C18 126.4(3)
C19 C18 C23 117.5(3)
C19 C18 C17 122.8(3)
C23 C18 C17 119.6(3)
C20 C19 C18 119.9(3)
C20 C19 H19 120.1
C18 C19 H19 120.0
C19 C20 C21 122.3(3)
C19 C20 N3 118.7(3)
C21 C20 N3 119.0(3)
C22 C21 C20 118.4(3)
C22 C21 H21 120.8
C20 C21 H21 120.8
C21 C22 C23 120.9(4)
C21 C22 H22 119.4
C23 C22 H22 119.7
O3 C23 C22 118.0(3)
O3 C23 C18 121.1(3)
C22 C23 C18 120.9(3)
C1S O1S H1S 109.3
O1S C1S C6S 118.9(3)
O1S C1S C2S 121.4(3)
C6S C1S C2S 119.7(3)
C3S C2S C1S 119.7(3)
C3S C2S C7S 118.8(3)
C1S C2S C7S 121.5(3)
C4S C3S C2S 120.2(3)
C4S C3S H3S 119.6
C2S C3S H3S 120.2
C5S C4S C3S 119.1(3)
C5S C4S H4S 120.5
C3S C4S H4S 120.4
C4S C5S C6S 122.2(3)
C4S C5S H5S 119.0
C6S C5S H5S 118.9
C1S C6S C5S 119.1(3)
C1S C6S H6S 120.4
C5S C6S H6S 120.5
O2S C7S C2S 124.4(4)
O2S C7S H7S 123(2)
C2S C7S H7S 112(2)

loop_
_geom_bond_atom_site_label_1
_geom_bond_atom_site_label_2
_geom_bond_distance
O1 C1 1.386(3)
O1 C7 1.417(4)
O2 C8 1.382(4)
O2 C14 1.404(5)
O3 C23 1.345(4)
O3 H3 0.8200
O4 N3 1.233(5)
O5 N3 1.215(4)
N1 C17 1.328(4)
N1 C15 1.380(4)
N2 C17 1.347(4)
N2 C16 1.392(4)
N2 H2N2 0.8600
N3 C20 1.463(4)
C1 C6 1.370(5)
C1 C2 1.379(4)
C2 C3 1.377(4)
C2 H2 0.9299
C3 C4 1.391(4)
C3 H3A 0.9300
C4 C5 1.387(4)
C4 C15 1.474(4)
C5 C6 1.381(4)
C5 H5 0.9299
C6 H6 0.9300
C7 H7A 0.9601
C7 H7B 0.9599
C7 H7C 0.9599
C8 C9 1.369(5)
C8 C13 1.380(4)
C9 C10 1.376(4)
C9 H9 0.9300
C10 C11 1.394(4)
C10 H10 0.9299
C11 C12 1.383(4)
C11 C16 1.458(4)
C12 C13 1.387(4)
C12 H12 0.9300
C13 H13 0.9300
C14 H14A 0.9601
C14 H14B 0.9599
C14 H14C 0.9600
C15 C16 1.386(4)
C17 C18 1.459(4)
C18 C19 1.393(4)
C18 C23 1.410(4)
C19 C20 1.376(5)
C19 H19 0.9300
C20 C21 1.377(5)
C21 C22 1.367(5)
C21 H21 0.9301
C22 C23 1.381(5)
C22 H22 0.9300
O1S C1S 1.355(4)
O1S H1S 0.8198
O2S C7S 1.238(4)
C1S C6S 1.377(4)
C1S C2S 1.401(5)
C2S C3S 1.393(5)
C2S C7S 1.437(5)
C3S C4S 1.377(5)
C3S H3S 0.9301
C4S C5S 1.369(5)
C4S H4S 0.9299
C5S C6S 1.382(5)
C5S H5S 0.9300
C6S H6S 0.9300
C7S H7S 1.05(4)

loop_
_geom_torsion_atom_site_label_1
_geom_torsion_atom_site_label_2
_geom_torsion_atom_site_label_3
_geom_torsion_atom_site_label_4
_geom_torsion
C7 O1 C1 C6 5.6(5)
C7 O1 C1 C2 -175.0(3)
C6 C1 C2 C3 -0.2(5)
O1 C1 C2 C3 -179.7(3)
C1 C2 C3 C4 0.6(5)
C2 C3 C4 C5 -0.7(4)
C2 C3 C4 C15 -177.3(3)
C3 C4 C5 C6 0.5(4)
C15 C4 C5 C6 177.1(3)
C2 C1 C6 C5 0.0(4)
O1 C1 C6 C5 179.3(3)
C4 C5 C6 C1 -0.1(5)
C14 O2 C8 C9 -163.5(3)
C14 O2 C8 C13 16.4(5)
C13 C8 C9 C10 -2.3(5)
O2 C8 C9 C10 177.6(3)
C8 C9 C10 C11 2.2(5)
C9 C10 C11 C12 -0.3(5)
C9 C10 C11 C16 -179.9(3)
C10 C11 C12 C13 -1.4(5)
C16 C11 C12 C13 178.2(3)
C9 C8 C13 C12 0.6(5)
O2 C8 C13 C12 -179.3(3)
C11 C12 C13 C8 1.2(5)
C17 N1 C15 C16 1.4(3)
C17 N1 C15 C4 -175.2(2)
C5 C4 C15 N1 -29.3(4)
C3 C4 C15 N1 147.1(3)
C5 C4 C15 C16 155.0(3)
C3 C4 C15 C16 -28.6(5)
N1 C15 C16 N2 -1.1(3)
C4 C15 C16 N2 174.9(3)
N1 C15 C16 C11 179.4(3)
C4 C15 C16 C11 -4.6(6)
C17 N2 C16 C15 0.4(3)
C17 N2 C16 C11 -180.0(3)
C12 C11 C16 C15 -35.1(6)
C10 C11 C16 C15 144.4(4)
C12 C11 C16 N2 145.4(3)
C10 C11 C16 N2 -35.0(5)
C15 N1 C17 N2 -1.1(3)
C15 N1 C17 C18 175.8(3)
C16 N2 C17 N1 0.4(3)
C16 N2 C17 C18 -176.3(3)
N1 C17 C18 C19 -176.8(3)
N2 C17 C18 C19 -0.5(5)
N1 C17 C18 C23 0.2(4)
N2 C17 C18 C23 176.6(3)
C23 C18 C19 C20 1.3(4)
C17 C18 C19 C20 178.4(3)
C18 C19 C20 C21 -1.2(5)
C18 C19 C20 N3 180.0(3)
O5 N3 C20 C19 -174.6(3)
O4 N3 C20 C19 7.1(5)
O5 N3 C20 C21 6.6(5)
O4 N3 C20 C21 -171.7(4)
C19 C20 C21 C22 0.6(5)
N3 C20 C21 C22 179.4(3)
C20 C21 C22 C23 0.0(5)
C21 C22 C23 O3 179.6(3)
C21 C22 C23 C18 0.1(5)
C19 C18 C23 O3 179.8(3)
C17 C18 C23 O3 2.6(4)
C19 C18 C23 C22 -0.7(4)
C17 C18 C23 C22 -177.9(3)
O1S C1S C2S C3S -179.3(3)
C6S C1S C2S C3S 0.1(4)
O1S C1S C2S C7S 1.7(4)
C6S C1S C2S C7S -178.8(3)
C1S C2S C3S C4S -0.3(5)
C7S C2S C3S C4S 178.6(3)
C2S C3S C4S C5S 0.1(5)
C3S C4S C5S C6S 0.5(6)
O1S C1S C6S C5S 179.9(3)
C2S C1S C6S C5S 0.4(5)
C4S C5S C6S C1S -0.7(5)
C3S C2S C7S O2S -178.0(4)
C1S C2S C7S O2S 1.0(5)
